data_7226779
loop_
_publ_author_name
'Kamecka, Anna'
'Suwi\'nska, Kinga'
'Kapturkiewicz, Andrzej'

_publ_section_title
;
 Heteroleptic [Os(H)(CO)(N(&#x2227;)N)(tpp)2](+) and
 [Os(Cl)(CO)(N(&#x2227;)N)(tpp)2](+) complexes - comparative studies of
 their luminescence properties.
;
_journal_issue 41
_journal_name_full 'Physical chemistry chemical physics : PCCP'
_journal_page_first 28982
_journal_page_last 28996
_journal_paper_doi 10.1039/c6cp05856f
_journal_volume 18
_journal_year 2016
_chemical_formula_moiety 'C47 H39 N2 O Os P2, P F6, C7 H8'
_chemical_formula_sum 'C54 H47 F6 N2 O Os P6'
_chemical_formula_weight 1136.54
_chemical_name_common '[Os(H)(CO)(bpy)(tpp)2]+.PF6-.C7 H8'
_space_group_crystal_system triclinic
_space_group_IT_number 2
_space_group_name_Hall '-P 1'
_space_group_name_H-M_alt 'P -1'
_symmetry_space_group_name_Hall '-P 1'
_symmetry_space_group_name_H-M 'P -1'
_atom_sites_solution_hydrogens mixed
_audit_creation_method SHELXL-2014/7
_audit_update_record
;
2016-09-09 deposited with the CCDC.
2016-09-27 downloaded from the CCDC.
;
_cell_angle_alpha 103.4470(10)
_cell_angle_beta 96.362(2)
_cell_angle_gamma 91.092(2)
_cell_formula_units_Z 4
_cell_length_a 14.6490(7)
_cell_length_b 14.7296(7)
_cell_length_c 23.2685(12)
_cell_measurement_reflns_used 9646
_cell_measurement_temperature 100(2)
_cell_measurement_theta_max 30.2136
_cell_measurement_theta_min 2.2207
_cell_volume 4847.8(4)
_computing_cell_refinement 'SAINT V8.35A (Bruker AXS Inc., 2015)'
_computing_data_collection 'Bruker Instrument Service v4.2.9'
_computing_data_reduction 'SAINT V8.35A (Bruker AXS Inc., 2015)'
_computing_structure_refinement 'SHELXL-2014/7 (Sheldrick, 2014)'
_computing_structure_solution 'XT, VERSION 2014/4'
_diffrn_ambient_temperature 100(2)
_diffrn_detector_area_resol_mean 10.4167
_diffrn_measured_fraction_theta_full 0.996
_diffrn_measured_fraction_theta_max 0.889
_diffrn_measurement_device_type 'D8 VENTURE DUO'
_diffrn_measurement_method 'phi and omega scans'
_diffrn_radiation_type MoK\a
_diffrn_radiation_wavelength 0.71073
_diffrn_reflns_av_R_equivalents 0.0386
_diffrn_reflns_av_unetI/netI 0.0292
_diffrn_reflns_Laue_measured_fraction_full 0.996
_diffrn_reflns_Laue_measured_fraction_max 0.889
_diffrn_reflns_limit_h_max 20
_diffrn_reflns_limit_h_min -20
_diffrn_reflns_limit_k_max 20
_diffrn_reflns_limit_k_min -20
_diffrn_reflns_limit_l_max 32
_diffrn_reflns_limit_l_min -33
_diffrn_reflns_number 275859
_diffrn_reflns_point_group_measured_fraction_full 0.996
_diffrn_reflns_point_group_measured_fraction_max 0.889
_diffrn_reflns_theta_full 25.242
_diffrn_reflns_theta_max 30.653
_diffrn_reflns_theta_min 1.859
_diffrn_source I\mS
_exptl_absorpt_coefficient_mu 2.794
_exptl_absorpt_correction_T_max 0.745
_exptl_absorpt_correction_T_min 0.592
_exptl_absorpt_correction_type multi-scan
_exptl_absorpt_process_details
;
SADABS-2014/5 - Bruker AXS area detector scaling and absorption correction
;
_exptl_crystal_colour 'translucent orange'
_exptl_crystal_density_diffrn 1.557
_exptl_crystal_description block
_exptl_crystal_F_000 2270
_exptl_crystal_size_max 0.381
_exptl_crystal_size_mid 0.154
_exptl_crystal_size_min 0.115
_refine_diff_density_max 2.668
_refine_diff_density_min -2.184
_refine_diff_density_rms 0.136
_refine_ls_extinction_method none
_refine_ls_goodness_of_fit_ref 1.286
_refine_ls_hydrogen_treatment mixed
_refine_ls_matrix_type full
_refine_ls_number_parameters 1268
_refine_ls_number_reflns 26649
_refine_ls_number_restraints 0
_refine_ls_restrained_S_all 1.286
_refine_ls_R_factor_all 0.0558
_refine_ls_R_factor_gt 0.0441
_refine_ls_shift/su_max 0.002
_refine_ls_shift/su_mean 0.000
_refine_ls_structure_factor_coef Fsqd
_refine_ls_weighting_details 'w=1/[\s^2^(Fo^2^)+25.0637P] where P=(Fo^2^+2Fc^2^)/3'
_refine_ls_weighting_scheme calc
_refine_ls_wR_factor_gt 0.0859
_refine_ls_wR_factor_ref 0.0886
_reflns_Friedel_coverage 0.000
_reflns_number_gt 23274
_reflns_number_total 26649
_reflns_threshold_expression 'I > 2\s(I)'
_cod_data_source_file c6cp05856f2.cif
_cod_data_source_block shelx
_cod_depositor_comments
;
The following automatic conversions were performed:

'_exptl_absorpt_correction_type' value 'multi-Scan' changed to
'multi-scan' according to
/usr/data/users/saulius/crontab/automatic-downloads/rss-feeds/RSC/lib/dictionaries/cif_core.dic
dictionary named 'cif_core.dic' version 2.4.2 from 2011-04-26.

Automatic conversion script
Id: cif_fix_values 4268 2015-11-12 08:31:59Z antanas 

 Adding full bibliography for 7226779--7226780.cif.
;
_cod_database_code 7226779
_shelx_shelxl_version_number 2014/7
_shelx_space_group_comment
;
The symmetry employed for this shelxl refinement is uniquely defined
by the following loop, which should always be used as a source of
symmetry information in preference to the above space-group names.
They are only intended as comments.
;
_shelx_estimated_absorpt_t_min 0.416
_shelx_estimated_absorpt_t_max 0.739

loop_
_space_group_symop_operation_xyz
'x, y, z'
'-x, -y, -z'

loop_
_atom_site_label
_atom_site_type_symbol
_atom_site_fract_x
_atom_site_fract_y
_atom_site_fract_z
_atom_site_U_iso_or_equiv
_atom_site_adp_type
_atom_site_occupancy
_atom_site_site_symmetry_order
_atom_site_calc_flag
_atom_site_refinement_flags_posn
_atom_site_refinement_flags_adp
_atom_site_refinement_flags_occupancy
_atom_site_disorder_assembly
_atom_site_disorder_group
Os1A Os 0.77194(2) 0.40574(2) 0.01654(2) 0.01011(4) Uani 1 1 d . . . . .
P1A P 0.71549(6) 0.40236(6) -0.08250(4) 0.00938(17) Uani 1 1 d . . . . .
P2A P 0.81030(7) 0.42051(8) 0.11942(5) 0.0168(2) Uani 1 1 d . . . . .
O1A O 0.9129(2) 0.5567(2) 0.01673(16) 0.0273(7) Uani 1 1 d . . . . .
N1A N 0.8490(2) 0.2821(2) -0.00667(15) 0.0136(6) Uani 1 1 d . . . . .
N2A N 0.6766(2) 0.2940(2) 0.01544(15) 0.0133(6) Uani 1 1 d . . . . .
C1A C 0.9369(3) 0.2808(3) -0.0176(2) 0.0200(8) Uani 1 1 d . . . . .
H1A H 0.9672 0.3381 -0.0182 0.024 Uiso 1 1 calc R U . . .
C2A C 0.9857(3) 0.2005(3) -0.0280(2) 0.0282(10) Uani 1 1 d . . . . .
H2A H 1.0477 0.2024 -0.0363 0.034 Uiso 1 1 calc R U . . .
C3A C 0.9425(3) 0.1176(3) -0.0261(3) 0.0334(11) Uani 1 1 d . . . . .
H3A H 0.9746 0.0614 -0.0321 0.040 Uiso 1 1 calc R U . . .
C5A C 0.6505(3) 0.1289(3) 0.0007(2) 0.0269(10) Uani 1 1 d . . . . .
H5A H 0.6735 0.0680 -0.0076 0.032 Uiso 1 1 calc R U . . .
C4A C 0.8515(3) 0.1175(3) -0.0153(3) 0.0311(11) Uani 1 1 d . . . . .
H4A H 0.8205 0.0610 -0.0137 0.037 Uiso 1 1 calc R U . . .
C6A C 0.5597(3) 0.1412(3) 0.0102(2) 0.0317(11) Uani 1 1 d . . . . .
H6A H 0.5193 0.0888 0.0077 0.038 Uiso 1 1 calc R U . . .
C7A C 0.5279(3) 0.2316(3) 0.0234(2) 0.0248(9) Uani 1 1 d . . . . .
H7A H 0.4660 0.2419 0.0308 0.030 Uiso 1 1 calc R U . . .
C8A C 0.5882(3) 0.3054(3) 0.02537(18) 0.0174(8) Uani 1 1 d . . . . .
H8A H 0.5665 0.3669 0.0341 0.021 Uiso 1 1 calc R U . . .
C9A C 0.7081(3) 0.2066(3) 0.00351(19) 0.0177(8) Uani 1 1 d . . . . .
C10A C 0.8055(3) 0.2006(3) -0.00679(19) 0.0184(8) Uani 1 1 d . . . . .
C11A C 0.5994(2) 0.3488(3) -0.10229(17) 0.0116(7) Uani 1 1 d . . . . .
C12A C 0.5820(3) 0.2523(3) -0.11590(18) 0.0154(8) Uani 1 1 d . . . . .
H12A H 0.6317 0.2117 -0.1199 0.018 Uiso 1 1 calc R U . . .
C13A C 0.4925(3) 0.2153(3) -0.12367(19) 0.0200(8) Uani 1 1 d . . . . .
H13A H 0.4811 0.1494 -0.1339 0.024 Uiso 1 1 calc R U . . .
C14A C 0.4197(3) 0.2737(3) -0.1166(2) 0.0224(9) Uani 1 1 d . . . . .
H14A H 0.3586 0.2479 -0.1217 0.027 Uiso 1 1 calc R U . . .
C15A C 0.4357(3) 0.3698(3) -0.10195(19) 0.0212(9) Uani 1 1 d . . . . .
H15A H 0.3857 0.4099 -0.0968 0.025 Uiso 1 1 calc R U . . .
C16A C 0.5251(3) 0.4074(3) -0.09484(18) 0.0157(8) Uani 1 1 d . . . . .
H16A H 0.5360 0.4733 -0.0849 0.019 Uiso 1 1 calc R U . . .
C17A C 0.7023(3) 0.5143(3) -0.10327(18) 0.0130(7) Uani 1 1 d . . . . .
C18A C 0.7057(3) 0.5989(3) -0.06101(19) 0.0179(8) Uani 1 1 d . . . . .
H18A H 0.7159 0.6000 -0.0198 0.021 Uiso 1 1 calc R U . . .
C19A C 0.6941(3) 0.6821(3) -0.0793(2) 0.0217(9) Uani 1 1 d . . . . .
H19A H 0.6982 0.7399 -0.0505 0.026 Uiso 1 1 calc R U . . .
C20A C 0.6767(3) 0.6809(3) -0.1394(2) 0.0209(9) Uani 1 1 d . . . . .
H20A H 0.6675 0.7377 -0.1515 0.025 Uiso 1 1 calc R U . . .
C21A C 0.6726(3) 0.5965(3) -0.1816(2) 0.0191(8) Uani 1 1 d . . . . .
H21A H 0.6609 0.5956 -0.2228 0.023 Uiso 1 1 calc R U . . .
C22A C 0.6856(3) 0.5134(3) -0.16401(18) 0.0156(8) Uani 1 1 d . . . . .
H22A H 0.6832 0.4559 -0.1930 0.019 Uiso 1 1 calc R U . . .
C23A C 0.7860(3) 0.3422(3) -0.13879(17) 0.0124(7) Uani 1 1 d . . . . .
C24A C 0.7550(3) 0.2705(3) -0.18805(18) 0.0166(8) Uani 1 1 d . . . . .
H24A H 0.6926 0.2482 -0.1942 0.020 Uiso 1 1 calc R U . . .
C25A C 0.8153(3) 0.2314(3) -0.22850(19) 0.0197(8) Uani 1 1 d . . . . .
H25A H 0.7937 0.1826 -0.2621 0.024 Uiso 1 1 calc R U . . .
C26A C 0.9061(3) 0.2634(3) -0.2200(2) 0.0224(9) Uani 1 1 d . . . . .
H26A H 0.9472 0.2358 -0.2472 0.027 Uiso 1 1 calc R U . . .
C27A C 0.9370(3) 0.3354(3) -0.1718(2) 0.0261(10) Uani 1 1 d . . . . .
H27A H 0.9992 0.3585 -0.1665 0.031 Uiso 1 1 calc R U . . .
C28A C 0.8780(3) 0.3746(3) -0.1309(2) 0.0214(9) Uani 1 1 d . . . . .
H28A H 0.9001 0.4235 -0.0976 0.026 Uiso 1 1 calc R U . . .
C29A C 0.9187(3) 0.3716(4) 0.1403(2) 0.0241(9) Uani 1 1 d . . . . .
C30A C 0.9959(4) 0.3952(4) 0.1146(3) 0.0209(12) Uani 0.792(8) 1 d . . P A 1
H30A H 0.9897 0.4348 0.0876 0.025 Uiso 0.792(8) 1 calc R U P A 1
C31A C 1.0807(4) 0.3607(6) 0.1286(4) 0.0235(15) Uani 0.792(8) 1 d . . P A 1
H31A H 1.1321 0.3748 0.1101 0.028 Uiso 0.792(8) 1 calc R U P A 1
C32A C 1.0908(5) 0.3060(8) 0.1693(4) 0.0303(18) Uani 0.792(8) 1 d . . P A 1
H32A H 1.1483 0.2802 0.1777 0.036 Uiso 0.792(8) 1 calc R U P A 1
C33A C 1.0169(4) 0.2890(6) 0.1979(3) 0.041(2) Uani 0.792(8) 1 d . . P A 1
H33A H 1.0242 0.2528 0.2268 0.050 Uiso 0.792(8) 1 calc R U P A 1
C34A C 0.9319(4) 0.3243(6) 0.1846(3) 0.0369(18) Uani 0.792(8) 1 d . . P A 1
H34A H 0.8827 0.3157 0.2065 0.044 Uiso 0.792(8) 1 calc R U P A 1
C30C C 0.9162(13) 0.2527(16) 0.1206(11) 0.024(5) Uani 0.208(8) 1 d . . P A 2
H30C H 0.8604 0.2172 0.1051 0.029 Uiso 0.208(8) 1 calc R U P A 2
C31C C 0.9987(16) 0.2093(17) 0.1279(12) 0.033(6) Uani 0.208(8) 1 d . . P A 2
H31C H 1.0004 0.1432 0.1210 0.040 Uiso 0.208(8) 1 calc R U P A 2
C32C C 1.080(2) 0.267(2) 0.1461(15) 0.027(6) Uani 0.208(8) 1 d . . P A 2
H32C H 1.1376 0.2385 0.1499 0.032 Uiso 0.208(8) 1 calc R U P A 2
C33C C 1.0797(17) 0.359(2) 0.1578(16) 0.022(6) Uani 0.208(8) 1 d . . P A 2
H33C H 1.1351 0.3960 0.1715 0.027 Uiso 0.208(8) 1 calc R U P A 2
C34C C 0.9923(15) 0.4025(17) 0.1492(14) 0.026(5) Uani 0.208(8) 1 d . . P A 2
H34C H 0.9975 0.4676 0.1514 0.031 Uiso 0.208(8) 1 calc R U P A 2
C35A C 0.8244(3) 0.5390(3) 0.16779(19) 0.0243(10) Uani 1 1 d . . . . .
C36A C 0.8076(3) 0.6184(4) 0.1469(2) 0.0275(10) Uani 1 1 d . . . . .
H36A H 0.7880 0.6128 0.1058 0.033 Uiso 1 1 calc R U . . .
C37A C 0.8192(3) 0.7070(4) 0.1860(2) 0.0362(13) Uani 1 1 d . . . . .
H37A H 0.8084 0.7614 0.1714 0.043 Uiso 1 1 calc R U . . .
C38A C 0.8465(3) 0.7151(5) 0.2460(3) 0.0458(17) Uani 1 1 d . . . . .
H38A H 0.8531 0.7751 0.2727 0.055 Uiso 1 1 calc R U . . .
C39A C 0.8641(4) 0.6367(5) 0.2670(2) 0.0482(18) Uani 1 1 d . . . . .
H39A H 0.8841 0.6428 0.3080 0.058 Uiso 1 1 calc R U . . .
C40A C 0.8530(3) 0.5482(4) 0.2286(2) 0.0358(12) Uani 1 1 d . . . . .
H40A H 0.8647 0.4942 0.2435 0.043 Uiso 1 1 calc R U . . .
C41A C 0.7206(3) 0.3671(3) 0.15103(18) 0.0195(8) Uani 1 1 d . . . . .
C42A C 0.6491(3) 0.4214(3) 0.17185(19) 0.0223(9) Uani 1 1 d . . . . .
H42A H 0.6525 0.4869 0.1750 0.027 Uiso 1 1 calc R U . . .
C43A C 0.5725(3) 0.3804(4) 0.1882(2) 0.0313(11) Uani 1 1 d . . . . .
H43A H 0.5236 0.4177 0.2020 0.038 Uiso 1 1 calc R U . . .
C44A C 0.5680(4) 0.2852(4) 0.1841(2) 0.0385(13) Uani 1 1 d . . . . .
H44A H 0.5161 0.2572 0.1955 0.046 Uiso 1 1 calc R U . . .
C45A C 0.6390(4) 0.2307(4) 0.1636(2) 0.0389(13) Uani 1 1 d . . . . .
H45A H 0.6357 0.1653 0.1611 0.047 Uiso 1 1 calc R U . . .
C46A C 0.7145(3) 0.2710(4) 0.1469(2) 0.0299(10) Uani 1 1 d . . . . .
H46A H 0.7627 0.2332 0.1326 0.036 Uiso 1 1 calc R U . . .
C47A C 0.8591(3) 0.4991(3) 0.01705(18) 0.0154(8) Uani 1 1 d . . . . .
H1OS H 0.689(4) 0.481(4) 0.034(2) 0.029(14) Uiso 1 1 d . . . . .
Os1B Os 0.59226(2) 0.25066(2) 0.48997(2) 0.01700(4) Uani 1 1 d . . . . .
P1B P 0.54282(7) 0.22449(7) 0.38696(4) 0.01306(19) Uani 1 1 d . . . . .
P2B P 0.63159(7) 0.27672(7) 0.59415(4) 0.01261(19) Uani 1 1 d . . . . .
O1B O 0.4562(4) 0.4031(4) 0.5078(2) 0.0226(14) Uani 0.558(6) 1 d . . P . .
O2C O 0.4620(6) 0.0959(6) 0.4994(3) 0.032(2) Uani 0.442(6) 1 d . . P . .
N1B N 0.7031(2) 0.3406(2) 0.48220(15) 0.0188(7) Uani 1 1 d . . . . .
N2B N 0.7032(3) 0.1599(2) 0.47550(16) 0.0196(7) Uani 1 1 d . . . . .
C1B C 0.6971(3) 0.4324(3) 0.48395(19) 0.0241(9) Uani 1 1 d . . . . .
H1B H 0.6389 0.4592 0.4872 0.029 Uiso 1 1 calc R U . . .
C2B C 0.7717(4) 0.4889(3) 0.4812(2) 0.0328(11) Uani 1 1 d . . . . .
H2B H 0.7649 0.5532 0.4822 0.039 Uiso 1 1 calc R U . . .
C3B C 0.8564(4) 0.4503(4) 0.4771(2) 0.0381(13) Uani 1 1 d . . . . .
H3B H 0.9092 0.4881 0.4761 0.046 Uiso 1 1 calc R U . . .
C4B C 0.8636(3) 0.3569(4) 0.4746(2) 0.0312(11) Uani 1 1 d . . . . .
H4B H 0.9216 0.3295 0.4718 0.037 Uiso 1 1 calc R U . . .
C5B C 0.8621(4) 0.1475(4) 0.4614(2) 0.0325(11) Uani 1 1 d . . . . .
H5B H 0.9189 0.1764 0.4576 0.039 Uiso 1 1 calc R U . . .
C6B C 0.8551(4) 0.0526(4) 0.4578(2) 0.0401(13) Uani 1 1 d . . . . .
H6B H 0.9069 0.0154 0.4511 0.048 Uiso 1 1 calc R U . . .
C7B C 0.7726(4) 0.0125(4) 0.4639(2) 0.0377(13) Uani 1 1 d . . . . .
H7B H 0.7667 -0.0525 0.4620 0.045 Uiso 1 1 calc R U . . .
C8B C 0.6978(4) 0.0680(3) 0.4731(2) 0.0291(10) Uani 1 1 d . . . . .
H8B H 0.6409 0.0402 0.4778 0.035 Uiso 1 1 calc R U . . .
C9B C 0.7850(3) 0.2001(3) 0.47053(19) 0.0231(9) Uani 1 1 d . . . . .
C10B C 0.7857(3) 0.3019(3) 0.47616(19) 0.0212(9) Uani 1 1 d . . . . .
C11B C 0.4187(3) 0.2221(3) 0.36475(18) 0.0157(8) Uani 1 1 d . . . . .
C12B C 0.3548(3) 0.2246(3) 0.4049(2) 0.0202(8) Uani 1 1 d . . . . .
H12B H 0.3752 0.2315 0.4460 0.024 Uiso 1 1 calc R U . . .
C13B C 0.2608(3) 0.2171(3) 0.3852(2) 0.0239(9) Uani 1 1 d . . . . .
H13B H 0.2175 0.2188 0.4129 0.029 Uiso 1 1 calc R U . . .
C14B C 0.2307(3) 0.2074(3) 0.3257(2) 0.0225(9) Uani 1 1 d . . . . .
H14B H 0.1667 0.2023 0.3124 0.027 Uiso 1 1 calc R U . . .
C15B C 0.2937(3) 0.2049(3) 0.2852(2) 0.0227(9) Uani 1 1 d . . . . .
H15B H 0.2729 0.1983 0.2442 0.027 Uiso 1 1 calc R U . . .
C16B C 0.3871(3) 0.2119(3) 0.30443(19) 0.0202(8) Uani 1 1 d . . . . .
H16B H 0.4300 0.2097 0.2765 0.024 Uiso 1 1 calc R U . . .
C17B C 0.5735(3) 0.1160(3) 0.33889(18) 0.0162(8) Uani 1 1 d . . . . .
C18B C 0.5551(3) 0.0334(3) 0.35634(19) 0.0197(8) Uani 1 1 d . . . . .
H18B H 0.5280 0.0360 0.3919 0.024 Uiso 1 1 calc R U . . .
C19B C 0.5762(3) -0.0525(3) 0.3219(2) 0.0250(9) Uani 1 1 d . . . . .
H19B H 0.5636 -0.1082 0.3342 0.030 Uiso 1 1 calc R U . . .
C20B C 0.6154(3) -0.0573(3) 0.2699(2) 0.0293(10) Uani 1 1 d . . . . .
H20B H 0.6314 -0.1158 0.2470 0.035 Uiso 1 1 calc R U . . .
C21B C 0.6314(3) 0.0242(3) 0.2512(2) 0.0288(10) Uani 1 1 d . . . . .
H21B H 0.6565 0.0210 0.2149 0.035 Uiso 1 1 calc R U . . .
C22B C 0.6105(3) 0.1103(3) 0.2856(2) 0.0242(9) Uani 1 1 d . . . . .
H22B H 0.6216 0.1656 0.2726 0.029 Uiso 1 1 calc R U . . .
C23B C 0.5881(3) 0.3177(3) 0.35698(17) 0.0150(7) Uani 1 1 d . . . . .
C24B C 0.5364(3) 0.3959(3) 0.35419(19) 0.0197(8) Uani 1 1 d . . . . .
H24B H 0.4739 0.3957 0.3617 0.024 Uiso 1 1 calc R U . . .
C25B C 0.5754(3) 0.4736(3) 0.3406(2) 0.0238(9) Uani 1 1 d . . . . .
H25B H 0.5396 0.5263 0.3389 0.029 Uiso 1 1 calc R U . . .
C26B C 0.6661(3) 0.4749(3) 0.3294(2) 0.0241(9) Uani 1 1 d . . . . .
H26B H 0.6927 0.5283 0.3202 0.029 Uiso 1 1 calc R U . . .
C27B C 0.7181(3) 0.3980(3) 0.3318(2) 0.0228(9) Uani 1 1 d . . . . .
H27B H 0.7803 0.3985 0.3238 0.027 Uiso 1 1 calc R U . . .
C28B C 0.6797(3) 0.3203(3) 0.34576(18) 0.0187(8) Uani 1 1 d . . . . .
H28B H 0.7161 0.2681 0.3477 0.022 Uiso 1 1 calc R U . . .
C29B C 0.5364(3) 0.2850(3) 0.63996(18) 0.0148(7) Uani 1 1 d . . . . .
C30B C 0.4446(3) 0.2726(3) 0.61531(19) 0.0190(8) Uani 1 1 d . . . . .
H30B H 0.4293 0.2576 0.5733 0.023 Uiso 1 1 calc R U . . .
C31B C 0.3752(3) 0.2823(3) 0.6526(2) 0.0214(9) Uani 1 1 d . . . . .
H31B H 0.3126 0.2732 0.6356 0.026 Uiso 1 1 calc R U . . .
C32B C 0.3963(3) 0.3049(3) 0.71365(19) 0.0196(8) Uani 1 1 d . . . . .
H32B H 0.3485 0.3121 0.7386 0.023 Uiso 1 1 calc R U . . .
C33B C 0.4880(3) 0.3171(3) 0.73856(19) 0.0220(9) Uani 1 1 d . . . . .
H33B H 0.5031 0.3323 0.7806 0.026 Uiso 1 1 calc R U . . .
C34B C 0.5571(3) 0.3070(3) 0.70162(19) 0.0196(8) Uani 1 1 d . . . . .
H34B H 0.6195 0.3152 0.7187 0.023 Uiso 1 1 calc R U . . .
C35B C 0.6981(3) 0.1821(3) 0.61376(18) 0.0160(8) Uani 1 1 d . . . . .
C36B C 0.7915(3) 0.1774(3) 0.60683(19) 0.0200(8) Uani 1 1 d . . . . .
H36B H 0.8227 0.2270 0.5962 0.024 Uiso 1 1 calc R U . . .
C37B C 0.8389(3) 0.0992(3) 0.6156(2) 0.0256(10) Uani 1 1 d . . . . .
H37B H 0.9024 0.0957 0.6107 0.031 Uiso 1 1 calc R U . . .
C38B C 0.7937(4) 0.0267(3) 0.6313(2) 0.0303(11) Uani 1 1 d . . . . .
H38B H 0.8263 -0.0260 0.6376 0.036 Uiso 1 1 calc R U . . .
C39B C 0.7011(3) 0.0309(3) 0.6380(2) 0.0280(10) Uani 1 1 d . . . . .
H39B H 0.6702 -0.0191 0.6484 0.034 Uiso 1 1 calc R U . . .
C40B C 0.6531(3) 0.1084(3) 0.6295(2) 0.0209(9) Uani 1 1 d . . . . .
H40B H 0.5897 0.1113 0.6345 0.025 Uiso 1 1 calc R U . . .
C41B C 0.7001(3) 0.3834(3) 0.63125(18) 0.0154(8) Uani 1 1 d . . . . .
C42B C 0.6697(3) 0.4660(3) 0.61764(19) 0.0194(8) Uani 1 1 d . . . . .
H42B H 0.6159 0.4644 0.5905 0.023 Uiso 1 1 calc R U . . .
C43B C 0.7176(3) 0.5507(3) 0.6434(2) 0.0229(9) Uani 1 1 d . . . . .
H43B H 0.6970 0.6065 0.6334 0.027 Uiso 1 1 calc R U . . .
C44B C 0.7953(3) 0.5539(3) 0.6837(2) 0.0259(10) Uani 1 1 d . . . . .
H44B H 0.8288 0.6116 0.7007 0.031 Uiso 1 1 calc R U . . .
C45B C 0.8241(3) 0.4728(3) 0.6990(2) 0.0266(10) Uani 1 1 d . . . . .
H45B H 0.8765 0.4751 0.7274 0.032 Uiso 1 1 calc R U . . .
C46B C 0.7767(3) 0.3881(3) 0.6729(2) 0.0224(9) Uani 1 1 d . . . . .
H46B H 0.7968 0.3328 0.6837 0.027 Uiso 1 1 calc R U . . .
C47B C 0.5037(4) 0.3480(4) 0.5016(3) 0.0072(13) Uiso 0.558(6) 1 d . . P . .
C47C C 0.5052(5) 0.1481(5) 0.4947(3) 0.0032(15) Uiso 0.442(6) 1 d . . P . .
P4A P 0.76484(9) 0.91800(9) 0.07814(6) 0.0278(3) Uani 1 1 d . . . . .
F1A F 0.6677(3) 0.9081(3) 0.0404(3) 0.0948(19) Uani 1 1 d . . . . .
F2A F 0.8648(3) 0.9258(3) 0.1134(2) 0.0633(11) Uani 1 1 d . . . . .
F3A F 0.7694(2) 0.8066(2) 0.06133(14) 0.0389(7) Uani 1 1 d . . . . .
F4A F 0.8107(3) 0.9198(3) 0.01942(18) 0.0679(12) Uani 1 1 d . . . . .
F5A F 0.7600(2) 1.0294(2) 0.09441(17) 0.0470(8) Uani 1 1 d . . . . .
F6A F 0.7213(4) 0.9119(3) 0.1361(2) 0.0795(15) Uani 1 1 d . . . . .
P3B P 0.11739(9) 0.25025(9) 0.54637(5) 0.0280(3) Uani 1 1 d . . . . .
F1B F 0.0824(2) 0.1526(2) 0.50201(16) 0.0528(10) Uani 1 1 d . . . . .
F2B F 0.1529(2) 0.3482(2) 0.58964(13) 0.0378(7) Uani 1 1 d . . . . .
F3B F 0.0161(2) 0.2650(2) 0.56555(15) 0.0401(7) Uani 1 1 d . . . . .
F4B F 0.1438(2) 0.1990(2) 0.59899(14) 0.0384(7) Uani 1 1 d . . . . .
F5B F 0.2185(2) 0.2364(3) 0.52697(13) 0.0425(8) Uani 1 1 d . . . . .
F6B F 0.0911(2) 0.3021(3) 0.49352(14) 0.0470(9) Uani 1 1 d . . . . .
C48A C 0.2223(6) 0.0191(4) 0.1668(3) 0.0557(18) Uani 1 1 d . . . . .
C49A C 0.2918(6) -0.0165(4) 0.2001(3) 0.0530(19) Uani 1 1 d . . . . .
H49A H 0.2757 -0.0482 0.2290 0.064 Uiso 1 1 calc R U . . .
C50A C 0.3822(6) -0.0071(4) 0.1925(3) 0.0582(19) Uani 1 1 d . . . . .
H50A H 0.4280 -0.0305 0.2167 0.070 Uiso 1 1 calc R U . . .
C51A C 0.4070(6) 0.0358(4) 0.1502(3) 0.062(2) Uani 1 1 d . . . . .
H51A H 0.4697 0.0409 0.1440 0.074 Uiso 1 1 calc R U . . .
C52A C 0.3396(6) 0.0718(4) 0.1166(3) 0.0580(19) Uani 1 1 d . . . . .
H52A H 0.3567 0.1025 0.0874 0.070 Uiso 1 1 calc R U . . .
C53A C 0.2485(6) 0.0641(4) 0.1243(3) 0.0570(19) Uani 1 1 d . . . . .
H53A H 0.2033 0.0894 0.1007 0.068 Uiso 1 1 calc R U . . .
C54A C 0.1239(7) 0.0115(7) 0.1765(4) 0.089(3) Uani 1 1 d . . . . .
H54A H 0.0880 0.0517 0.1553 0.133 Uiso 1 1 calc R U . . .
H54B H 0.1184 0.0313 0.2192 0.133 Uiso 1 1 calc R U . . .
H54C H 0.1006 -0.0535 0.1615 0.133 Uiso 1 1 calc R U . . .
C48B C 0.9340(6) 0.0591(8) 0.2968(4) 0.079(3) Uani 1 1 d . . . . .
C49B C 0.8696(5) 0.1007(7) 0.2638(4) 0.071(2) Uani 1 1 d . . . . .
H49B H 0.8303 0.0633 0.2314 0.085 Uiso 1 1 calc R U . . .
C50B C 0.8634(5) 0.1917(6) 0.2775(3) 0.0610(19) Uani 1 1 d . . . . .
H50B H 0.8176 0.2190 0.2555 0.073 Uiso 1 1 calc R U . . .
C51B C 0.9229(6) 0.2509(6) 0.3241(3) 0.067(2) Uani 1 1 d . . . . .
H51B H 0.9165 0.3166 0.3332 0.080 Uiso 1 1 calc R U . . .
C52B C 0.9886(4) 0.2130(7) 0.3552(3) 0.065(2) Uani 1 1 d . . . . .
H52B H 1.0308 0.2514 0.3854 0.078 Uiso 1 1 calc R U . . .
C53B C 0.9927(5) 0.1184(6) 0.3422(3) 0.061(2) Uani 1 1 d . . . . .
H53B H 1.0375 0.0913 0.3650 0.073 Uiso 1 1 calc R U . . .
C54B C 0.9392(11) -0.0411(9) 0.2838(6) 0.144(5) Uani 1 1 d . . . . .
H54D H 0.9053 -0.0685 0.2447 0.216 Uiso 1 1 calc R U . . .
H54E H 0.9121 -0.0653 0.3142 0.216 Uiso 1 1 calc R U . . .
H54F H 1.0037 -0.0575 0.2838 0.216 Uiso 1 1 calc R U . . .

loop_
_atom_site_aniso_label
_atom_site_aniso_U_11
_atom_site_aniso_U_22
_atom_site_aniso_U_33
_atom_site_aniso_U_23
_atom_site_aniso_U_13
_atom_site_aniso_U_12
Os1A 0.00794(6) 0.01003(7) 0.01272(7) 0.00303(5) 0.00207(5) 0.00030(5)
P1A 0.0086(4) 0.0073(4) 0.0126(4) 0.0025(3) 0.0023(3) 0.0012(3)
P2A 0.0091(4) 0.0293(6) 0.0127(5) 0.0065(4) 0.0009(4) 0.0012(4)
O1A 0.0179(15) 0.0170(15) 0.047(2) 0.0050(14) 0.0104(14) -0.0047(12)
N1A 0.0136(15) 0.0104(15) 0.0173(16) 0.0037(13) 0.0032(12) 0.0026(12)
N2A 0.0108(15) 0.0144(15) 0.0154(16) 0.0050(13) 0.0024(12) -0.0020(12)
C1A 0.0144(19) 0.0161(19) 0.030(2) 0.0051(17) 0.0060(17) 0.0018(15)
C2A 0.016(2) 0.028(2) 0.039(3) 0.003(2) 0.0056(19) 0.0089(18)
C3A 0.028(2) 0.022(2) 0.051(3) 0.006(2) 0.007(2) 0.0128(19)
C5A 0.032(2) 0.014(2) 0.038(3) 0.0099(19) 0.008(2) -0.0027(18)
C4A 0.030(3) 0.0105(19) 0.054(3) 0.009(2) 0.009(2) 0.0029(18)
C6A 0.029(2) 0.026(2) 0.041(3) 0.011(2) 0.005(2) -0.015(2)
C7A 0.017(2) 0.032(2) 0.028(2) 0.0098(19) 0.0046(17) -0.0087(18)
C8A 0.0133(18) 0.024(2) 0.0163(19) 0.0070(16) 0.0034(15) -0.0004(16)
C9A 0.0182(19) 0.0138(18) 0.022(2) 0.0071(16) 0.0011(16) -0.0018(15)
C10A 0.019(2) 0.0120(18) 0.026(2) 0.0073(16) 0.0052(16) 0.0019(15)
C11A 0.0087(16) 0.0125(17) 0.0132(17) 0.0033(14) -0.0006(13) -0.0002(13)
C12A 0.0124(17) 0.0152(18) 0.0179(19) 0.0034(15) -0.0001(14) 0.0018(14)
C13A 0.0174(19) 0.018(2) 0.023(2) 0.0036(17) -0.0005(16) -0.0036(16)
C14A 0.0139(19) 0.029(2) 0.024(2) 0.0064(18) -0.0007(16) -0.0050(17)
C15A 0.0123(18) 0.029(2) 0.024(2) 0.0090(18) 0.0027(16) 0.0047(17)
C16A 0.0147(18) 0.0116(17) 0.021(2) 0.0041(15) 0.0035(15) 0.0025(14)
C17A 0.0099(16) 0.0104(17) 0.0198(19) 0.0051(15) 0.0029(14) 0.0004(13)
C18A 0.019(2) 0.0172(19) 0.018(2) 0.0054(16) 0.0037(16) 0.0046(16)
C19A 0.021(2) 0.0135(19) 0.030(2) 0.0032(17) 0.0060(18) 0.0055(16)
C20A 0.0151(19) 0.017(2) 0.035(2) 0.0141(18) 0.0071(17) 0.0060(16)
C21A 0.0154(19) 0.021(2) 0.024(2) 0.0118(17) 0.0036(16) 0.0036(16)
C22A 0.0129(18) 0.0149(18) 0.0190(19) 0.0040(15) 0.0025(15) 0.0010(14)
C23A 0.0111(17) 0.0108(17) 0.0170(18) 0.0058(14) 0.0031(14) 0.0033(13)
C24A 0.0133(18) 0.0184(19) 0.0164(19) 0.0014(16) 0.0006(15) -0.0021(15)
C25A 0.022(2) 0.020(2) 0.0163(19) 0.0006(16) 0.0034(16) 0.0026(16)
C26A 0.021(2) 0.024(2) 0.024(2) 0.0037(18) 0.0104(17) 0.0068(17)
C27A 0.0126(19) 0.033(2) 0.031(2) 0.001(2) 0.0090(17) -0.0022(17)
C28A 0.0151(19) 0.021(2) 0.023(2) -0.0050(17) 0.0043(16) -0.0039(16)
C29A 0.014(2) 0.041(3) 0.023(2) 0.017(2) 0.0030(16) 0.0083(18)
C30A 0.014(3) 0.026(3) 0.026(3) 0.013(3) 0.002(2) 0.000(2)
C31A 0.008(3) 0.034(4) 0.032(4) 0.015(4) 0.001(3) -0.001(2)
C32A 0.014(3) 0.043(6) 0.039(5) 0.023(4) -0.001(3) 0.007(4)
C33A 0.020(3) 0.071(5) 0.049(4) 0.046(4) 0.001(3) 0.005(3)
C34A 0.015(3) 0.068(5) 0.040(4) 0.038(4) 0.007(3) 0.006(3)
C30C 0.009(9) 0.028(11) 0.040(13) 0.014(10) 0.007(8) -0.005(8)
C31C 0.024(12) 0.025(12) 0.052(16) 0.018(11) -0.007(11) 0.000(9)
C32C 0.021(13) 0.025(16) 0.040(19) 0.013(12) 0.013(13) 0.013(12)
C33C 0.010(10) 0.020(13) 0.032(16) 0.000(14) -0.002(12) 0.004(9)
C34C 0.016(11) 0.029(12) 0.036(15) 0.011(11) 0.008(10) 0.011(9)
C35A 0.0114(18) 0.038(3) 0.017(2) -0.0064(18) 0.0035(15) -0.0049(18)
C36A 0.0092(18) 0.038(3) 0.027(2) -0.008(2) -0.0006(17) 0.0006(18)
C37A 0.013(2) 0.037(3) 0.045(3) -0.017(2) 0.002(2) 0.0003(19)
C38A 0.018(2) 0.061(4) 0.039(3) -0.028(3) 0.008(2) -0.004(2)
C39A 0.025(3) 0.086(5) 0.019(2) -0.016(3) 0.004(2) -0.011(3)
C40A 0.027(2) 0.059(4) 0.017(2) 0.000(2) 0.0042(19) -0.007(2)
C41A 0.0144(19) 0.033(2) 0.0138(19) 0.0110(17) 0.0003(15) 0.0012(17)
C42A 0.0147(19) 0.033(2) 0.019(2) 0.0048(18) 0.0045(16) -0.0007(17)
C43A 0.018(2) 0.053(3) 0.025(2) 0.012(2) 0.0064(18) -0.001(2)
C44A 0.030(3) 0.067(4) 0.025(2) 0.026(3) 0.000(2) -0.016(3)
C45A 0.043(3) 0.047(3) 0.034(3) 0.030(3) -0.005(2) -0.009(3)
C46A 0.028(2) 0.037(3) 0.027(2) 0.015(2) -0.0008(19) 0.006(2)
C47A 0.0128(18) 0.0146(18) 0.0188(19) 0.0028(15) 0.0036(15) 0.0057(15)
Os1B 0.01550(8) 0.01969(8) 0.01456(8) 0.00158(6) 0.00158(6) 0.00141(6)
P1B 0.0171(5) 0.0072(4) 0.0149(5) 0.0020(4) 0.0034(4) 0.0009(4)
P2B 0.0138(5) 0.0076(4) 0.0154(5) 0.0014(4) 0.0001(4) 0.0015(3)
O1B 0.030(3) 0.017(3) 0.021(3) 0.004(2) -0.001(2) -0.002(2)
O2C 0.044(5) 0.038(5) 0.011(3) -0.001(3) 0.000(3) 0.014(4)
N1B 0.0228(18) 0.0182(17) 0.0134(16) 0.0008(13) -0.0003(13) 0.0027(14)
N2B 0.0242(18) 0.0149(16) 0.0172(17) -0.0005(13) 0.0009(14) 0.0035(14)
C1B 0.034(2) 0.020(2) 0.018(2) 0.0024(17) 0.0038(18) 0.0049(18)
C2B 0.051(3) 0.019(2) 0.025(2) 0.0043(19) -0.002(2) -0.010(2)
C3B 0.044(3) 0.035(3) 0.034(3) 0.011(2) -0.006(2) -0.019(2)
C4B 0.022(2) 0.041(3) 0.031(3) 0.012(2) -0.0003(19) -0.003(2)
C5B 0.027(2) 0.043(3) 0.028(3) 0.006(2) 0.007(2) 0.013(2)
C6B 0.044(3) 0.038(3) 0.035(3) 0.001(2) 0.004(2) 0.025(3)
C7B 0.054(3) 0.020(2) 0.034(3) -0.001(2) -0.005(2) 0.011(2)
C8B 0.035(3) 0.024(2) 0.025(2) 0.0006(19) -0.003(2) 0.001(2)
C9B 0.021(2) 0.031(2) 0.016(2) 0.0007(17) 0.0018(16) 0.0062(18)
C10B 0.019(2) 0.027(2) 0.016(2) 0.0035(17) 0.0009(16) 0.0005(17)
C11B 0.0200(19) 0.0067(16) 0.021(2) 0.0036(15) 0.0016(16) 0.0017(14)
C12B 0.021(2) 0.021(2) 0.022(2) 0.0100(17) 0.0019(16) 0.0008(16)
C13B 0.020(2) 0.024(2) 0.029(2) 0.0084(19) 0.0037(18) -0.0017(17)
C14B 0.020(2) 0.0142(19) 0.033(2) 0.0071(18) -0.0024(18) -0.0015(16)
C15B 0.028(2) 0.016(2) 0.020(2) 0.0016(16) -0.0044(17) -0.0030(17)
C16B 0.023(2) 0.0161(19) 0.019(2) 0.0004(16) 0.0037(16) -0.0027(16)
C17B 0.0192(19) 0.0116(18) 0.0170(19) 0.0014(15) 0.0028(15) 0.0021(15)
C18B 0.025(2) 0.0123(18) 0.022(2) 0.0025(16) 0.0044(17) -0.0003(16)
C19B 0.029(2) 0.0111(19) 0.032(2) 0.0004(17) 0.0036(19) 0.0007(17)
C20B 0.032(3) 0.016(2) 0.035(3) -0.0060(19) 0.006(2) 0.0008(18)
C21B 0.036(3) 0.024(2) 0.023(2) -0.0039(18) 0.011(2) -0.001(2)
C22B 0.032(2) 0.020(2) 0.021(2) 0.0035(17) 0.0062(18) -0.0018(18)
C23B 0.0201(19) 0.0117(17) 0.0144(18) 0.0048(14) 0.0030(15) 0.0001(15)
C24B 0.021(2) 0.0144(19) 0.025(2) 0.0046(16) 0.0055(17) 0.0010(16)
C25B 0.030(2) 0.015(2) 0.029(2) 0.0098(18) 0.0043(19) 0.0018(17)
C26B 0.031(2) 0.016(2) 0.027(2) 0.0074(17) 0.0057(19) -0.0039(17)
C27B 0.023(2) 0.023(2) 0.023(2) 0.0062(18) 0.0049(17) -0.0043(17)
C28B 0.021(2) 0.0175(19) 0.018(2) 0.0039(16) 0.0031(16) 0.0027(16)
C29B 0.0158(18) 0.0092(17) 0.0193(19) 0.0030(15) 0.0026(15) -0.0007(14)
C30B 0.018(2) 0.020(2) 0.020(2) 0.0095(16) -0.0026(16) -0.0001(16)
C31B 0.0145(19) 0.022(2) 0.029(2) 0.0108(18) -0.0004(17) -0.0002(16)
C32B 0.019(2) 0.018(2) 0.023(2) 0.0060(17) 0.0066(16) 0.0025(16)
C33B 0.023(2) 0.025(2) 0.017(2) 0.0035(17) 0.0013(16) 0.0017(17)
C34B 0.0155(19) 0.022(2) 0.020(2) 0.0053(17) -0.0024(16) -0.0001(16)
C35B 0.0195(19) 0.0113(17) 0.0164(19) 0.0030(15) -0.0008(15) 0.0034(15)
C36B 0.020(2) 0.019(2) 0.019(2) 0.0027(16) 0.0015(16) 0.0036(16)
C37B 0.022(2) 0.028(2) 0.026(2) 0.0036(19) 0.0024(18) 0.0114(18)
C38B 0.037(3) 0.018(2) 0.034(3) 0.0052(19) -0.002(2) 0.013(2)
C39B 0.035(3) 0.015(2) 0.033(3) 0.0068(19) 0.000(2) 0.0009(18)
C40B 0.021(2) 0.0136(19) 0.027(2) 0.0049(17) -0.0004(17) 0.0006(16)
C41B 0.0150(18) 0.0116(17) 0.0183(19) 0.0007(15) 0.0027(15) -0.0003(14)
C42B 0.021(2) 0.0135(19) 0.020(2) -0.0014(16) -0.0007(16) -0.0019(16)
C43B 0.028(2) 0.0096(18) 0.029(2) 0.0021(17) 0.0020(18) -0.0001(16)
C44B 0.026(2) 0.017(2) 0.030(2) -0.0028(18) 0.0009(19) -0.0079(17)
C45B 0.021(2) 0.024(2) 0.031(2) 0.0021(19) -0.0053(18) -0.0040(18)
C46B 0.023(2) 0.0152(19) 0.026(2) 0.0037(17) -0.0049(17) -0.0017(16)
P4A 0.0263(6) 0.0225(6) 0.0335(7) 0.0026(5) 0.0068(5) 0.0019(5)
F1A 0.046(2) 0.054(3) 0.150(5) -0.019(3) -0.045(3) 0.012(2)
F2A 0.043(2) 0.050(2) 0.083(3) -0.002(2) -0.016(2) 0.0079(17)
F3A 0.064(2) 0.0196(14) 0.0353(17) 0.0041(12) 0.0212(15) 0.0047(14)
F4A 0.118(4) 0.040(2) 0.057(2) 0.0213(18) 0.040(2) 0.002(2)
F5A 0.049(2) 0.0216(15) 0.065(2) 0.0022(15) 0.0011(17) 0.0045(14)
F6A 0.118(4) 0.043(2) 0.077(3) -0.014(2) 0.074(3) -0.009(2)
P3B 0.0264(6) 0.0341(7) 0.0201(6) 0.0014(5) -0.0025(5) 0.0077(5)
F1B 0.047(2) 0.045(2) 0.049(2) -0.0171(16) -0.0164(16) 0.0140(16)
F2B 0.0502(19) 0.0319(16) 0.0286(15) 0.0043(13) 0.0005(14) -0.0074(14)
F3B 0.0285(16) 0.0428(18) 0.0495(19) 0.0093(15) 0.0091(14) 0.0093(13)
F4B 0.0457(18) 0.0356(17) 0.0343(16) 0.0122(14) -0.0026(14) 0.0087(14)
F5B 0.0265(15) 0.073(2) 0.0262(15) 0.0076(15) 0.0023(12) 0.0169(15)
F6B 0.047(2) 0.068(2) 0.0286(16) 0.0192(16) -0.0032(14) 0.0160(17)
C48A 0.080(5) 0.035(3) 0.041(3) -0.006(3) -0.006(3) -0.015(3)
C49A 0.107(6) 0.015(2) 0.033(3) 0.005(2) -0.008(3) -0.009(3)
C50A 0.088(6) 0.022(3) 0.054(4) -0.003(3) -0.011(4) 0.006(3)
C51A 0.084(5) 0.024(3) 0.067(5) -0.008(3) 0.002(4) 0.004(3)
C52A 0.098(6) 0.022(3) 0.050(4) 0.003(3) 0.006(4) -0.005(3)
C53A 0.096(6) 0.034(3) 0.036(3) 0.007(3) -0.011(3) 0.000(3)
C54A 0.099(7) 0.091(7) 0.061(5) -0.008(5) 0.004(5) -0.027(6)
C48B 0.056(5) 0.122(8) 0.055(5) 0.012(5) 0.011(4) 0.012(5)
C49B 0.045(4) 0.095(7) 0.063(5) 0.001(5) 0.002(4) 0.016(4)
C50B 0.052(4) 0.089(6) 0.045(4) 0.028(4) -0.007(3) 0.005(4)
C51B 0.078(5) 0.071(5) 0.052(4) 0.009(4) 0.015(4) 0.017(4)
C52B 0.032(3) 0.122(7) 0.031(3) -0.001(4) 0.003(3) 0.020(4)
C53B 0.038(3) 0.098(6) 0.045(4) 0.012(4) 0.004(3) 0.025(4)
C54B 0.179(15) 0.102(10) 0.132(12) -0.003(9) 0.013(10) -0.013(10)

loop_
_atom_type_symbol
_atom_type_description
_atom_type_scat_dispersion_real
_atom_type_scat_dispersion_imag
_atom_type_scat_source
C C 0.0033 0.0016 'International Tables Vol C Tables 4.2.6.8 and 6.1.1.4'
H H 0.0000 0.0000 'International Tables Vol C Tables 4.2.6.8 and 6.1.1.4'
N N 0.0061 0.0033 'International Tables Vol C Tables 4.2.6.8 and 6.1.1.4'
P P 0.1023 0.0942 'International Tables Vol C Tables 4.2.6.8 and 6.1.1.4'
Os Os -1.2165 7.6030 'International Tables Vol C Tables 4.2.6.8 and 6.1.1.4'
O O 0.0106 0.0060 'International Tables Vol C Tables 4.2.6.8 and 6.1.1.4'
F F 0.0171 0.0103 'International Tables Vol C Tables 4.2.6.8 and 6.1.1.4'

loop_
_geom_angle_atom_site_label_1
_geom_angle_atom_site_label_2
_geom_angle_atom_site_label_3
_geom_angle
C47A Os1A N2A 177.39(15)
C47A Os1A N1A 101.58(14)
N2A Os1A N1A 75.83(12)
C47A Os1A P1A 90.85(13)
N2A Os1A P1A 89.70(9)
N1A Os1A P1A 94.19(9)
C47A Os1A P2A 91.05(13)
N2A Os1A P2A 88.75(9)
N1A Os1A P2A 92.98(9)
P1A Os1A P2A 172.06(3)
C47A Os1A H1OS 94.0(18)
N2A Os1A H1OS 88.6(18)
N1A Os1A H1OS 164.4(18)
P1A Os1A H1OS 84.6(18)
P2A Os1A H1OS 87.6(18)
C11A P1A C17A 102.32(17)
C11A P1A C23A 107.31(17)
C17A P1A C23A 100.89(17)
C11A P1A Os1A 111.73(12)
C17A P1A Os1A 117.73(13)
C23A P1A Os1A 115.41(13)
C29A P2A C41A 107.6(2)
C29A P2A C35A 101.2(2)
C41A P2A C35A 102.3(2)
C29A P2A Os1A 115.22(15)
C41A P2A Os1A 111.41(14)
C35A P2A Os1A 117.76(16)
C1A N1A C10A 118.3(3)
C1A N1A Os1A 125.4(3)
C10A N1A Os1A 116.2(3)
C8A N2A C9A 118.9(3)
C8A N2A Os1A 124.1(3)
C9A N2A Os1A 117.0(3)
N1A C1A C2A 123.4(4)
N1A C1A H1A 118.3
C2A C1A H1A 118.3
C3A C2A C1A 118.5(4)
C3A C2A H2A 120.8
C1A C2A H2A 120.8
C2A C3A C4A 119.0(4)
C2A C3A H3A 120.5
C4A C3A H3A 120.5
C6A C5A C9A 119.5(4)
C6A C5A H5A 120.3
C9A C5A H5A 120.3
C3A C4A C10A 119.6(4)
C3A C4A H4A 120.2
C10A C4A H4A 120.2
C5A C6A C7A 119.2(4)
C5A C6A H6A 120.4
C7A C6A H6A 120.4
C8A C7A C6A 118.5(4)
C8A C7A H7A 120.7
C6A C7A H7A 120.7
N2A C8A C7A 122.8(4)
N2A C8A H8A 118.6
C7A C8A H8A 118.6
N2A C9A C5A 121.2(4)
N2A C9A C10A 115.3(3)
C5A C9A C10A 123.5(4)
N1A C10A C4A 121.2(4)
N1A C10A C9A 115.5(3)
C4A C10A C9A 123.3(4)
C12A C11A C16A 118.7(3)
C12A C11A P1A 122.5(3)
C16A C11A P1A 118.1(3)
C13A C12A C11A 120.4(4)
C13A C12A H12A 119.8
C11A C12A H12A 119.8
C14A C13A C12A 120.3(4)
C14A C13A H13A 119.9
C12A C13A H13A 119.9
C13A C14A C15A 120.2(4)
C13A C14A H14A 119.9
C15A C14A H14A 119.9
C14A C15A C16A 119.8(4)
C14A C15A H15A 120.1
C16A C15A H15A 120.1
C15A C16A C11A 120.6(4)
C15A C16A H16A 119.7
C11A C16A H16A 119.7
C18A C17A C22A 119.6(4)
C18A C17A P1A 122.2(3)
C22A C17A P1A 118.2(3)
C17A C18A C19A 119.9(4)
C17A C18A H18A 120.1
C19A C18A H18A 120.1
C20A C19A C18A 120.4(4)
C20A C19A H19A 119.8
C18A C19A H19A 119.8
C19A C20A C21A 119.8(4)
C19A C20A H20A 120.1
C21A C20A H20A 120.1
C22A C21A C20A 120.2(4)
C22A C21A H21A 119.9
C20A C21A H21A 119.9
C21A C22A C17A 120.1(4)
C21A C22A H22A 120.0
C17A C22A H22A 120.0
C24A C23A C28A 118.9(4)
C24A C23A P1A 125.7(3)
C28A C23A P1A 115.4(3)
C23A C24A C25A 120.3(4)
C23A C24A H24A 119.9
C25A C24A H24A 119.9
C26A C25A C24A 120.3(4)
C26A C25A H25A 119.9
C24A C25A H25A 119.9
C25A C26A C27A 119.9(4)
C25A C26A H26A 120.1
C27A C26A H26A 120.1
C26A C27A C28A 120.5(4)
C26A C27A H27A 119.8
C28A C27A H27A 119.8
C27A C28A C23A 120.2(4)
C27A C28A H28A 119.9
C23A C28A H28A 119.9
C34A C29A C30A 118.6(5)
C34C C29A C30C 111.4(14)
C34C C29A P2A 131.4(13)
C34A C29A P2A 124.0(4)
C30A C29A P2A 116.9(4)
C30C C29A P2A 113.5(7)
C31A C30A C29A 120.0(6)
C31A C30A H30A 120.0
C29A C30A H30A 120.0
C32A C31A C30A 120.3(7)
C32A C31A H31A 119.9
C30A C31A H31A 119.9
C31A C32A C33A 119.6(7)
C31A C32A H32A 120.2
C33A C32A H32A 120.2
C32A C33A C34A 120.6(6)
C32A C33A H33A 119.7
C34A C33A H33A 119.7
C29A C34A C33A 120.4(5)
C29A C34A H34A 119.8
C33A C34A H34A 119.8
C31C C30C C29A 117.7(17)
C31C C30C H30C 121.2
C29A C30C H30C 121.2
C30C C31C C32C 118(2)
C30C C31C H31C 121.1
C32C C31C H31C 121.1
C33C C32C C31C 122(3)
C33C C32C H32C 118.8
C31C C32C H32C 118.8
C32C C33C C34C 119(2)
C32C C33C H33C 120.7
C34C C33C H33C 120.7
C29A C34C C33C 131(2)
C29A C34C H34C 114.6
C33C C34C H34C 114.6
C36A C35A C40A 119.3(5)
C36A C35A P2A 122.8(3)
C40A C35A P2A 117.8(4)
C35A C36A C37A 120.2(5)
C35A C36A H36A 119.9
C37A C36A H36A 119.9
C38A C37A C36A 119.9(6)
C38A C37A H37A 120.0
C36A C37A H37A 120.0
C39A C38A C37A 120.1(5)
C39A C38A H38A 119.9
C37A C38A H38A 119.9
C38A C39A C40A 120.6(5)
C38A C39A H39A 119.7
C40A C39A H39A 119.7
C39A C40A C35A 119.8(6)
C39A C40A H40A 120.1
C35A C40A H40A 120.1
C42A C41A C46A 119.0(4)
C42A C41A P2A 118.6(3)
C46A C41A P2A 121.8(3)
C41A C42A C43A 120.5(5)
C41A C42A H42A 119.8
C43A C42A H42A 119.8
C44A C43A C42A 119.7(5)
C44A C43A H43A 120.1
C42A C43A H43A 120.1
C43A C44A C45A 120.2(5)
C43A C44A H44A 119.9
C45A C44A H44A 119.9
C46A C45A C44A 120.1(5)
C46A C45A H45A 119.9
C44A C45A H45A 119.9
C45A C46A C41A 120.5(5)
C45A C46A H46A 119.7
C41A C46A H46A 119.7
O1A C47A Os1A 179.3(4)
C47B Os1B C47C 95.5(3)
C47B Os1B N1B 95.0(2)
C47C Os1B N1B 169.4(2)
C47B Os1B N2B 171.4(2)
C47C Os1B N2B 93.1(2)
N1B Os1B N2B 76.33(14)
C47B Os1B P1B 86.90(18)
C47C Os1B P1B 89.4(2)
N1B Os1B P1B 90.96(10)
N2B Os1B P1B 92.64(10)
C47B Os1B P2B 90.61(18)
C47C Os1B P2B 88.1(2)
N1B Os1B P2B 92.00(10)
N2B Os1B P2B 90.24(10)
P1B Os1B P2B 176.29(4)
C17B P1B C23B 105.61(19)
C17B P1B C11B 101.02(18)
C23B P1B C11B 103.69(18)
C17B P1B Os1B 117.55(14)
C23B P1B Os1B 110.48(13)
C11B P1B Os1B 116.97(14)
C41B P2B C35B 104.77(18)
C41B P2B C29B 101.13(18)
C35B P2B C29B 103.64(19)
C41B P2B Os1B 116.97(14)
C35B P2B Os1B 111.60(13)
C29B P2B Os1B 117.08(13)
C1B N1B C10B 118.5(4)
C1B N1B Os1B 124.8(3)
C10B N1B Os1B 116.7(3)
C8B N2B C9B 119.0(4)
C8B N2B Os1B 124.6(3)
C9B N2B Os1B 116.4(3)
N1B C1B C2B 122.8(5)
N1B C1B H1B 118.6
C2B C1B H1B 118.6
C1B C2B C3B 118.7(5)
C1B C2B H2B 120.6
C3B C2B H2B 120.6
C4B C3B C2B 119.2(5)
C4B C3B H3B 120.4
C2B C3B H3B 120.4
C3B C4B C10B 120.0(5)
C3B C4B H4B 120.0
C10B C4B H4B 120.0
C6B C5B C9B 119.2(5)
C6B C5B H5B 120.4
C9B C5B H5B 120.4
C7B C6B C5B 119.4(5)
C7B C6B H6B 120.3
C5B C6B H6B 120.3
C6B C7B C8B 119.2(5)
C6B C7B H7B 120.4
C8B C7B H7B 120.4
N2B C8B C7B 122.0(5)
N2B C8B H8B 119.0
C7B C8B H8B 119.0
N2B C9B C5B 121.2(5)
N2B C9B C10B 115.4(4)
C5B C9B C10B 123.4(4)
N1B C10B C4B 120.6(4)
N1B C10B C9B 115.0(4)
C4B C10B C9B 124.3(4)
C12B C11B C16B 118.9(4)
C12B C11B P1B 122.4(3)
C16B C11B P1B 118.6(3)
C11B C12B C13B 120.3(4)
C11B C12B H12B 119.9
C13B C12B H12B 119.9
C14B C13B C12B 120.2(4)
C14B C13B H13B 119.9
C12B C13B H13B 119.9
C13B C14B C15B 120.1(4)
C13B C14B H14B 120.0
C15B C14B H14B 120.0
C16B C15B C14B 120.0(4)
C16B C15B H15B 120.0
C14B C15B H15B 120.0
C15B C16B C11B 120.6(4)
C15B C16B H16B 119.7
C11B C16B H16B 119.7
C22B C17B C18B 118.8(4)
C22B C17B P1B 124.2(3)
C18B C17B P1B 116.9(3)
C19B C18B C17B 120.4(4)
C19B C18B H18B 119.8
C17B C18B H18B 119.8
C20B C19B C18B 120.3(4)
C20B C19B H19B 119.8
C18B C19B H19B 119.8
C19B C20B C21B 119.6(4)
C19B C20B H20B 120.2
C21B C20B H20B 120.2
C20B C21B C22B 120.2(4)
C20B C21B H21B 119.9
C22B C21B H21B 119.9
C21B C22B C17B 120.5(4)
C21B C22B H22B 119.7
C17B C22B H22B 119.7
C28B C23B C24B 118.3(4)
C28B C23B P1B 120.7(3)
C24B C23B P1B 120.1(3)
C25B C24B C23B 120.6(4)
C25B C24B H24B 119.7
C23B C24B H24B 119.7
C26B C25B C24B 120.3(4)
C26B C25B H25B 119.8
C24B C25B H25B 119.8
C25B C26B C27B 119.7(4)
C25B C26B H26B 120.1
C27B C26B H26B 120.1
C26B C27B C28B 120.3(4)
C26B C27B H27B 119.9
C28B C27B H27B 119.9
C27B C28B C23B 120.8(4)
C27B C28B H28B 119.6
C23B C28B H28B 119.6
C34B C29B C30B 119.1(4)
C34B C29B P2B 118.5(3)
C30B C29B P2B 122.4(3)
C29B C30B C31B 119.8(4)
C29B C30B H30B 120.1
C31B C30B H30B 120.1
C32B C31B C30B 120.8(4)
C32B C31B H31B 119.6
C30B C31B H31B 119.6
C31B C32B C33B 119.7(4)
C31B C32B H32B 120.2
C33B C32B H32B 120.2
C34B C33B C32B 119.6(4)
C34B C33B H33B 120.2
C32B C33B H33B 120.2
C33B C34B C29B 121.1(4)
C33B C34B H34B 119.4
C29B C34B H34B 119.4
C36B C35B C40B 119.4(4)
C36B C35B P2B 120.5(3)
C40B C35B P2B 119.7(3)
C35B C36B C37B 119.8(4)
C35B C36B H36B 120.1
C37B C36B H36B 120.1
C38B C37B C36B 120.3(4)
C38B C37B H37B 119.9
C36B C37B H37B 119.9
C39B C38B C37B 120.1(4)
C39B C38B H38B 119.9
C37B C38B H38B 119.9
C38B C39B C40B 120.2(4)
C38B C39B H39B 119.9
C40B C39B H39B 119.9
C39B C40B C35B 120.2(4)
C39B C40B H40B 119.9
C35B C40B H40B 119.9
C46B C41B C42B 118.7(4)
C46B C41B P2B 124.9(3)
C42B C41B P2B 116.4(3)
C43B C42B C41B 120.6(4)
C43B C42B H42B 119.7
C41B C42B H42B 119.7
C44B C43B C42B 120.1(4)
C44B C43B H43B 120.0
C42B C43B H43B 120.0
C45B C44B C43B 119.8(4)
C45B C44B H44B 120.1
C43B C44B H44B 120.1
C44B C45B C46B 120.1(4)
C44B C45B H45B 119.9
C46B C45B H45B 119.9
C41B C46B C45B 120.7(4)
C41B C46B H46B 119.6
C45B C46B H46B 119.6
O1B C47B Os1B 178.5(6)
O2C C47C Os1B 177.0(7)
F1A P4A F6A 92.1(3)
F1A P4A F2A 177.3(3)
F6A P4A F2A 90.4(3)
F1A P4A F4A 88.8(3)
F6A P4A F4A 177.5(2)
F2A P4A F4A 88.7(3)
F1A P4A F3A 89.1(2)
F6A P4A F3A 89.43(19)
F2A P4A F3A 89.6(2)
F4A P4A F3A 88.28(18)
F1A P4A F5A 90.6(2)
F6A P4A F5A 90.9(2)
F2A P4A F5A 90.6(2)
F4A P4A F5A 91.4(2)
F3A P4A F5A 179.5(2)
F2B P3B F4B 90.16(17)
F2B P3B F5B 89.06(19)
F4B P3B F5B 90.10(18)
F2B P3B F3B 90.68(18)
F4B P3B F3B 90.37(18)
F5B P3B F3B 179.5(2)
F2B P3B F1B 179.0(2)
F4B P3B F1B 90.7(2)
F5B P3B F1B 90.36(19)
F3B P3B F1B 89.90(19)
F2B P3B F6B 89.68(19)
F4B P3B F6B 179.8(2)
F5B P3B F6B 89.80(18)
F3B P3B F6B 89.73(18)
F1B P3B F6B 89.5(2)
C53A C48A C49A 117.3(7)
C53A C48A C54A 120.7(8)
C49A C48A C54A 122.0(7)
C50A C49A C48A 122.1(7)
C50A C49A H49A 119.0
C48A C49A H49A 119.0
C49A C50A C51A 120.1(7)
C49A C50A H50A 119.9
C51A C50A H50A 119.9
C50A C51A C52A 119.1(8)
C50A C51A H51A 120.5
C52A C51A H51A 120.5
C53A C52A C51A 121.4(7)
C53A C52A H52A 119.3
C51A C52A H52A 119.3
C52A C53A C48A 120.0(7)
C52A C53A H53A 120.0
C48A C53A H53A 120.0
C48A C54A H54A 109.5
C48A C54A H54B 109.5
H54A C54A H54B 109.5
C48A C54A H54C 109.5
H54A C54A H54C 109.5
H54B C54A H54C 109.5
C49B C48B C53B 117.2(10)
C49B C48B C54B 120.5(10)
C53B C48B C54B 122.3(10)
C50B C49B C48B 119.8(8)
C50B C49B H49B 120.1
C48B C49B H49B 120.1
C49B C50B C51B 122.2(7)
C49B C50B H50B 118.9
C51B C50B H50B 118.9
C52B C51B C50B 119.4(8)
C52B C51B H51B 120.3
C50B C51B H51B 120.3
C51B C52B C53B 118.2(7)
C51B C52B H52B 120.9
C53B C52B H52B 120.9
C52B C53B C48B 123.1(7)
C52B C53B H53B 118.5
C48B C53B H53B 118.5
C48B C54B H54D 109.5
C48B C54B H54E 109.5
H54D C54B H54E 109.5
C48B C54B H54F 109.5
H54D C54B H54F 109.5
H54E C54B H54F 109.5

loop_
_geom_bond_atom_site_label_1
_geom_bond_atom_site_label_2
_geom_bond_distance
Os1A C47A 1.855(4)
Os1A N2A 2.132(3)
Os1A N1A 2.154(3)
Os1A P1A 2.3494(10)
Os1A P2A 2.3556(10)
Os1A H1OS 1.68(5)
P1A C11A 1.825(4)
P1A C17A 1.831(4)
P1A C23A 1.834(4)
P2A C29A 1.821(4)
P2A C41A 1.824(4)
P2A C35A 1.838(5)
O1A C47A 1.148(5)
N1A C1A 1.339(5)
N1A C10A 1.348(5)
N2A C8A 1.348(5)
N2A C9A 1.353(5)
C1A C2A 1.381(6)
C1A H1A 0.9500
C2A C3A 1.376(7)
C2A H2A 0.9500
C3A C4A 1.384(7)
C3A H3A 0.9500
C5A C6A 1.380(7)
C5A C9A 1.393(6)
C5A H5A 0.9500
C4A C10A 1.393(6)
C4A H4A 0.9500
C6A C7A 1.396(7)
C6A H6A 0.9500
C7A C8A 1.376(6)
C7A H7A 0.9500
C8A H8A 0.9500
C9A C10A 1.475(6)
C11A C12A 1.394(5)
C11A C16A 1.403(5)
C12A C13A 1.387(5)
C12A H12A 0.9500
C13A C14A 1.384(6)
C13A H13A 0.9500
C14A C15A 1.386(6)
C14A H14A 0.9500
C15A C16A 1.389(6)
C15A H15A 0.9500
C16A H16A 0.9500
C17A C18A 1.393(6)
C17A C22A 1.404(6)
C18A C19A 1.395(6)
C18A H18A 0.9500
C19A C20A 1.389(6)
C19A H19A 0.9500
C20A C21A 1.391(6)
C20A H20A 0.9500
C21A C22A 1.388(6)
C21A H21A 0.9500
C22A H22A 0.9500
C23A C24A 1.392(5)
C23A C28A 1.399(5)
C24A C25A 1.396(6)
C24A H24A 0.9500
C25A C26A 1.380(6)
C25A H25A 0.9500
C26A C27A 1.380(6)
C26A H26A 0.9500
C27A C28A 1.389(6)
C27A H27A 0.9500
C28A H28A 0.9500
C29A C34C 1.14(2)
C29A C34A 1.371(7)
C29A C30A 1.411(7)
C29A C30C 1.70(2)
C30A C31A 1.385(9)
C30A H30A 0.9500
C31A C32A 1.377(11)
C31A H31A 0.9500
C32A C33A 1.379(10)
C32A H32A 0.9500
C33A C34A 1.389(8)
C33A H33A 0.9500
C34A H34A 0.9500
C30C C31C 1.39(3)
C30C H30C 0.9500
C31C C32C 1.42(4)
C31C H31C 0.9500
C32C C33C 1.32(4)
C32C H32C 0.9500
C33C C34C 1.46(3)
C33C H33C 0.9500
C34C H34C 0.9500
C35A C36A 1.383(7)
C35A C40A 1.405(6)
C36A C37A 1.403(7)
C36A H36A 0.9500
C37A C38A 1.385(8)
C37A H37A 0.9500
C38A C39A 1.374(10)
C38A H38A 0.9500
C39A C40A 1.393(8)
C39A H39A 0.9500
C40A H40A 0.9500
C41A C42A 1.391(6)
C41A C46A 1.397(7)
C42A C43A 1.395(6)
C42A H42A 0.9500
C43A C44A 1.384(8)
C43A H43A 0.9500
C44A C45A 1.385(9)
C44A H44A 0.9500
C45A C46A 1.381(7)
C45A H45A 0.9500
C46A H46A 0.9500
Os1B C47B 1.944(6)
Os1B C47C 1.989(8)
Os1B N1B 2.126(4)
Os1B N2B 2.130(4)
Os1B P1B 2.3651(10)
Os1B P2B 2.3673(10)
P1B C17B 1.821(4)
P1B C23B 1.823(4)
P1B C11B 1.832(4)
P2B C41B 1.827(4)
P2B C35B 1.829(4)
P2B C29B 1.836(4)
O1B C47B 1.074(8)
O2C C47C 1.019(11)
N1B C1B 1.348(6)
N1B C10B 1.355(6)
N2B C8B 1.342(6)
N2B C9B 1.354(6)
C1B C2B 1.376(7)
C1B H1B 0.9500
C2B C3B 1.378(8)
C2B H2B 0.9500
C3B C4B 1.371(8)
C3B H3B 0.9500
C4B C10B 1.394(6)
C4B H4B 0.9500
C5B C6B 1.382(8)
C5B C9B 1.390(6)
C5B H5B 0.9500
C6B C7B 1.372(9)
C6B H6B 0.9500
C7B C8B 1.386(7)
C7B H7B 0.9500
C8B H8B 0.9500
C9B C10B 1.475(6)
C11B C12B 1.388(6)
C11B C16B 1.401(6)
C12B C13B 1.396(6)
C12B H12B 0.9500
C13B C14B 1.380(6)
C13B H13B 0.9500
C14B C15B 1.386(6)
C14B H14B 0.9500
C15B C16B 1.385(6)
C15B H15B 0.9500
C16B H16B 0.9500
C17B C22B 1.394(6)
C17B C18B 1.399(6)
C18B C19B 1.391(6)
C18B H18B 0.9500
C19B C20B 1.386(7)
C19B H19B 0.9500
C20B C21B 1.391(7)
C20B H20B 0.9500
C21B C22B 1.393(6)
C21B H21B 0.9500
C22B H22B 0.9500
C23B C28B 1.396(6)
C23B C24B 1.401(6)
C24B C25B 1.386(6)
C24B H24B 0.9500
C25B C26B 1.383(6)
C25B H25B 0.9500
C26B C27B 1.385(6)
C26B H26B 0.9500
C27B C28B 1.387(6)
C27B H27B 0.9500
C28B H28B 0.9500
C29B C34B 1.392(6)
C29B C30B 1.393(6)
C30B C31B 1.396(6)
C30B H30B 0.9500
C31B C32B 1.381(6)
C31B H31B 0.9500
C32B C33B 1.394(6)
C32B H32B 0.9500
C33B C34B 1.387(6)
C33B H33B 0.9500
C34B H34B 0.9500
C35B C36B 1.397(6)
C35B C40B 1.399(6)
C36B C37B 1.400(6)
C36B H36B 0.9500
C37B C38B 1.387(7)
C37B H37B 0.9500
C38B C39B 1.382(7)
C38B H38B 0.9500
C39B C40B 1.393(6)
C39B H39B 0.9500
C40B H40B 0.9500
C41B C46B 1.389(6)
C41B C42B 1.395(6)
C42B C43B 1.391(6)
C42B H42B 0.9500
C43B C44B 1.384(6)
C43B H43B 0.9500
C44B C45B 1.384(7)
C44B H44B 0.9500
C45B C46B 1.390(6)
C45B H45B 0.9500
C46B H46B 0.9500
P4A F1A 1.572(4)
P4A F6A 1.574(4)
P4A F2A 1.586(4)
P4A F4A 1.594(4)
P4A F3A 1.601(3)
P4A F5A 1.601(3)
P3B F2B 1.596(3)
P3B F4B 1.599(3)
P3B F5B 1.599(3)
P3B F3B 1.600(3)
P3B F1B 1.600(3)
P3B F6B 1.608(3)
C48A C53A 1.394(10)
C48A C49A 1.395(10)
C48A C54A 1.488(12)
C49A C50A 1.364(11)
C49A H49A 0.9500
C50A C51A 1.364(11)
C50A H50A 0.9500
C51A C52A 1.382(10)
C51A H51A 0.9500
C52A C53A 1.373(11)
C52A H52A 0.9500
C53A H53A 0.9500
C54A H54A 0.9800
C54A H54B 0.9800
C54A H54C 0.9800
C48B C49B 1.392(12)
C48B C53B 1.399(11)
C48B C54B 1.440(15)
C49B C50B 1.311(11)
C49B H49B 0.9500
C50B C51B 1.421(11)
C50B H50B 0.9500
C51B C52B 1.347(10)
C51B H51B 0.9500
C52B C53B 1.360(11)
C52B H52B 0.9500
C53B H53B 0.9500
C54B H54D 0.9800
C54B H54E 0.9800
C54B H54F 0.9800

loop_
_geom_hbond_atom_site_label_D
_geom_hbond_atom_site_label_H
_geom_hbond_atom_site_label_A
_geom_hbond_distance_DH
_geom_hbond_distance_HA
_geom_hbond_distance_DA
_geom_hbond_angle_DHA
_geom_hbond_site_symmetry_A
C1A H1A O1A 0.95 2.31 3.216(5) 158.7 2_765
C4A H4A F4A 0.95 2.39 3.259(6) 152.4 1_545
C1B H1B O1B 0.95 2.47 3.323(7) 149.3 2_666
C4B H4B F6B 0.95 2.54 3.449(6) 160.9 1_655
C5B H5B F1B 0.95 2.57 3.256(6) 129.8 1_655
C1A H1A O1A 0.95 2.31 3.216(5) 158.7 2_765
C4A H4A F4A 0.95 2.39 3.259(6) 152.4 1_545
C1B H1B O1B 0.95 2.47 3.323(7) 149.3 2_666
C4B H4B F6B 0.95 2.54 3.449(6) 160.9 1_655
C5B H5B F1B 0.95 2.57 3.256(6) 129.8 1_655

loop_
_geom_torsion_atom_site_label_1
_geom_torsion_atom_site_label_2
_geom_torsion_atom_site_label_3
_geom_torsion_atom_site_label_4
_geom_torsion
C10A N1A C1A C2A -1.1(7)
Os1A N1A C1A C2A 175.0(4)
N1A C1A C2A C3A -1.1(8)
C1A C2A C3A C4A 1.6(8)
C2A C3A C4A C10A 0.2(8)
C9A C5A C6A C7A -1.1(8)
C5A C6A C7A C8A 1.2(7)
C9A N2A C8A C7A -0.6(6)
Os1A N2A C8A C7A 178.9(3)
C6A C7A C8A N2A -0.4(7)
C8A N2A C9A C5A 0.7(6)
Os1A N2A C9A C5A -178.8(3)
C8A N2A C9A C10A 180.0(4)
Os1A N2A C9A C10A 0.5(5)
C6A C5A C9A N2A 0.2(7)
C6A C5A C9A C10A -179.1(4)
C1A N1A C10A C4A 2.9(6)
Os1A N1A C10A C4A -173.6(4)
C1A N1A C10A C9A -178.0(4)
Os1A N1A C10A C9A 5.5(5)
C3A C4A C10A N1A -2.5(8)
C3A C4A C10A C9A 178.5(5)
N2A C9A C10A N1A -4.0(6)
C5A C9A C10A N1A 175.3(4)
N2A C9A C10A C4A 175.1(4)
C5A C9A C10A C4A -5.6(7)
C17A P1A C11A C12A 154.9(3)
C23A P1A C11A C12A 49.2(4)
Os1A P1A C11A C12A -78.3(3)
C17A P1A C11A C16A -34.7(3)
C23A P1A C11A C16A -140.4(3)
Os1A P1A C11A C16A 92.1(3)
C16A C11A C12A C13A 1.9(6)
P1A C11A C12A C13A 172.2(3)
C11A C12A C13A C14A -1.6(6)
C12A C13A C14A C15A 0.4(7)
C13A C14A C15A C16A 0.4(7)
C14A C15A C16A C11A -0.1(6)
C12A C11A C16A C15A -1.1(6)
P1A C11A C16A C15A -171.9(3)
C11A P1A C17A C18A 109.1(3)
C23A P1A C17A C18A -140.2(3)
Os1A P1A C17A C18A -13.7(4)
C11A P1A C17A C22A -69.0(3)
C23A P1A C17A C22A 41.6(3)
Os1A P1A C17A C22A 168.1(2)
C22A C17A C18A C19A -1.1(6)
P1A C17A C18A C19A -179.2(3)
C17A C18A C19A C20A 1.8(6)
C18A C19A C20A C21A -1.4(6)
C19A C20A C21A C22A 0.2(6)
C20A C21A C22A C17A 0.4(6)
C18A C17A C22A C21A 0.0(6)
P1A C17A C22A C21A 178.2(3)
C11A P1A C23A C24A 1.4(4)
C17A P1A C23A C24A -105.3(4)
Os1A P1A C23A C24A 126.7(3)
C11A P1A C23A C28A 179.7(3)
C17A P1A C23A C28A 73.0(3)
Os1A P1A C23A C28A -55.1(3)
C28A C23A C24A C25A 0.6(6)
P1A C23A C24A C25A 178.7(3)
C23A C24A C25A C26A 0.0(6)
C24A C25A C26A C27A -1.1(7)
C25A C26A C27A C28A 1.6(7)
C26A C27A C28A C23A -0.9(7)
C24A C23A C28A C27A -0.1(7)
P1A C23A C28A C27A -178.5(4)
C41A P2A C29A C34C -149(2)
C35A P2A C29A C34C -42(2)
Os1A P2A C29A C34C 86(2)
C41A P2A C29A C34A -16.1(6)
C35A P2A C29A C34A 90.8(6)
Os1A P2A C29A C34A -141.0(5)
C41A P2A C29A C30A 172.8(4)
C35A P2A C29A C30A -80.3(5)
Os1A P2A C29A C30A 47.9(5)
C41A P2A C29A C30C 54.7(9)
C35A P2A C29A C30C 161.6(9)
Os1A P2A C29A C30C -70.2(9)
C34A C29A C30A C31A 8.2(10)
P2A C29A C30A C31A 179.8(5)
C29A C30A C31A C32A -2.3(12)
C30A C31A C32A C33A -2.7(14)
C31A C32A C33A C34A 1.8(15)
C30A C29A C34A C33A -9.1(11)
P2A C29A C34A C33A 179.9(6)
C32A C33A C34A C29A 4.2(13)
C34C C29A C30C C31C 11(3)
P2A C29A C30C C31C 172.1(17)
C29A C30C C31C C32C -6(3)
C30C C31C C32C C33C 2(5)
C31C C32C C33C C34C -3(5)
C30C C29A C34C C33C -14(4)
P2A C29A C34C C33C -170(2)
C32C C33C C34C C29A 11(5)
C29A P2A C35A C36A 131.0(4)
C41A P2A C35A C36A -118.1(4)
Os1A P2A C35A C36A 4.4(4)
C29A P2A C35A C40A -49.5(4)
C41A P2A C35A C40A 61.5(4)
Os1A P2A C35A C40A -176.0(3)
C40A C35A C36A C37A 0.2(6)
P2A C35A C36A C37A 179.7(3)
C35A C36A C37A C38A -0.9(7)
C36A C37A C38A C39A 1.4(7)
C37A C38A C39A C40A -1.3(8)
C38A C39A C40A C35A 0.7(8)
C36A C35A C40A C39A -0.1(7)
P2A C35A C40A C39A -179.7(4)
C29A P2A C41A C42A 144.0(3)
C35A P2A C41A C42A 37.9(4)
Os1A P2A C41A C42A -88.8(3)
C29A P2A C41A C46A -45.5(4)
C35A P2A C41A C46A -151.7(4)
Os1A P2A C41A C46A 81.6(4)
C46A C41A C42A C43A -0.2(6)
P2A C41A C42A C43A 170.5(3)
C41A C42A C43A C44A 0.6(7)
C42A C43A C44A C45A -0.4(7)
C43A C44A C45A C46A -0.2(8)
C44A C45A C46A C41A 0.6(8)
C42A C41A C46A C45A -0.4(7)
P2A C41A C46A C45A -170.8(4)
C10B N1B C1B C2B -1.5(6)
Os1B N1B C1B C2B 177.2(3)
N1B C1B C2B C3B -0.6(7)
C1B C2B C3B C4B 1.4(8)
C2B C3B C4B C10B 0.1(8)
C9B C5B C6B C7B -0.7(8)
C5B C6B C7B C8B 0.6(8)
C9B N2B C8B C7B -1.9(7)
Os1B N2B C8B C7B -179.5(4)
C6B C7B C8B N2B 0.7(8)
C8B N2B C9B C5B 1.8(6)
Os1B N2B C9B C5B 179.6(3)
C8B N2B C9B C10B -177.5(4)
Os1B N2B C9B C10B 0.3(5)
C6B C5B C9B N2B -0.5(7)
C6B C5B C9B C10B 178.8(5)
C1B N1B C10B C4B 3.0(6)
Os1B N1B C10B C4B -175.8(3)
C1B N1B C10B C9B -176.0(4)
Os1B N1B C10B C9B 5.2(5)
C3B C4B C10B N1B -2.3(7)
C3B C4B C10B C9B 176.6(5)
N2B C9B C10B N1B -3.6(6)
C5B C9B C10B N1B 177.1(4)
N2B C9B C10B C4B 177.5(4)
C5B C9B C10B C4B -1.9(7)
C17B P1B C11B C12B 121.7(3)
C23B P1B C11B C12B -129.1(3)
Os1B P1B C11B C12B -7.2(4)
C17B P1B C11B C16B -54.5(3)
C23B P1B C11B C16B 54.7(3)
Os1B P1B C11B C16B 176.6(3)
C16B C11B C12B C13B 0.0(6)
P1B C11B C12B C13B -176.2(3)
C11B C12B C13B C14B -0.1(7)
C12B C13B C14B C15B 0.0(7)
C13B C14B C15B C16B 0.2(6)
C14B C15B C16B C11B -0.4(6)
C12B C11B C16B C15B 0.3(6)
P1B C11B C16B C15B 176.7(3)
C23B P1B C17B C22B -9.1(4)
C11B P1B C17B C22B 98.6(4)
Os1B P1B C17B C22B -132.9(3)
C23B P1B C17B C18B 173.2(3)
C11B P1B C17B C18B -79.1(4)
Os1B P1B C17B C18B 49.5(4)
C22B C17B C18B C19B 2.0(7)
P1B C17B C18B C19B 179.8(3)
C17B C18B C19B C20B -0.2(7)
C18B C19B C20B C21B -1.8(7)
C19B C20B C21B C22B 1.9(8)
C20B C21B C22B C17B 0.0(7)
C18B C17B C22B C21B -1.9(7)
P1B C17B C22B C21B -179.5(4)
C17B P1B C23B C28B -51.3(4)
C11B P1B C23B C28B -157.1(3)
Os1B P1B C23B C28B 76.8(3)
C17B P1B C23B C24B 139.4(3)
C11B P1B C23B C24B 33.6(4)
Os1B P1B C23B C24B -92.5(3)
C28B C23B C24B C25B 0.0(6)
P1B C23B C24B C25B 169.6(3)
C23B C24B C25B C26B 0.2(7)
C24B C25B C26B C27B 0.1(7)
C25B C26B C27B C28B -0.6(7)
C26B C27B C28B C23B 0.8(7)
C24B C23B C28B C27B -0.5(6)
P1B C23B C28B C27B -170.0(3)
C41B P2B C29B C34B -47.1(4)
C35B P2B C29B C34B 61.3(4)
Os1B P2B C29B C34B -175.4(3)
C41B P2B C29B C30B 131.1(3)
C35B P2B C29B C30B -120.6(3)
Os1B P2B C29B C30B 2.8(4)
C34B C29B C30B C31B -0.1(6)
P2B C29B C30B C31B -178.2(3)
C29B C30B C31B C32B 0.7(6)
C30B C31B C32B C33B -0.8(6)
C31B C32B C33B C34B 0.4(7)
C32B C33B C34B C29B 0.2(7)
C30B C29B C34B C33B -0.3(6)
P2B C29B C34B C33B 177.9(3)
C41B P2B C35B C36B -49.7(4)
C29B P2B C35B C36B -155.3(3)
Os1B P2B C35B C36B 77.8(3)
C41B P2B C35B C40B 137.4(3)
C29B P2B C35B C40B 31.8(4)
Os1B P2B C35B C40B -95.1(3)
C40B C35B C36B C37B 0.1(6)
P2B C35B C36B C37B -172.8(3)
C35B C36B C37B C38B -0.3(7)
C36B C37B C38B C39B 0.5(7)
C37B C38B C39B C40B -0.6(7)
C38B C39B C40B C35B 0.5(7)
C36B C35B C40B C39B -0.2(6)
P2B C35B C40B C39B 172.7(3)
C35B P2B C41B C46B -10.0(4)
C29B P2B C41B C46B 97.5(4)
Os1B P2B C41B C46B -134.1(3)
C35B P2B C41B C42B 172.6(3)
C29B P2B C41B C42B -79.9(3)
Os1B P2B C41B C42B 48.4(4)
C46B C41B C42B C43B 2.7(6)
P2B C41B C42B C43B -179.7(3)
C41B C42B C43B C44B -1.0(7)
C42B C43B C44B C45B -1.2(7)
C43B C44B C45B C46B 1.7(7)
C42B C41B C46B C45B -2.3(7)
P2B C41B C46B C45B -179.7(4)
C44B C45B C46B C41B 0.1(7)
C53A C48A C49A C50A 0.9(9)
C54A C48A C49A C50A -178.0(6)
C48A C49A C50A C51A -1.8(9)
C49A C50A C51A C52A 1.8(9)
C50A C51A C52A C53A -0.9(9)
C51A C52A C53A C48A -0.1(10)
C49A C48A C53A C52A 0.1(9)
C54A C48A C53A C52A 179.0(6)
C53B C48B C49B C50B -2.9(12)
C54B C48B C49B C50B 177.5(10)
C48B C49B C50B C51B 2.4(13)
C49B C50B C51B C52B 0.5(12)
C50B C51B C52B C53B -2.7(11)
C51B C52B C53B C48B 2.2(11)
C49B C48B C53B C52B 0.6(12)
C54B C48B C53B C52B -179.8(10)
